data_2233870
loop_
_publ_author_name
'Naicker, Tricia'
'Chelopo, Madichaba'
'Govender, Thavendran'
'Kruger, Hendrick G.'
'Maguire, Glenn E. M.'

_publ_section_title
;
 (<i>S</i>)-Benzyl
 3-phenylcarbamoyl-1,2,3,4-tetrahydroisoquinoline-2-carboxylate
;
_journal_coeditor_code HG5180
_journal_issue 3
_journal_name_full 'Acta Crystallographica Section E'
_journal_page_first o883
_journal_paper_doi 10.1107/S1600536812007969
_journal_volume 68
_journal_year 2012
_chemical_formula_iupac 'C24 H22 N2 O3'
_chemical_formula_moiety 'C24 H22 N2 O3'
_chemical_formula_sum 'C24 H22 N2 O3'
_chemical_formula_weight 386.44
_chemical_melting_point 411
_chemical_name_systematic
;
(<i>S</i>)-Benzyl 3-phenylcarbamoyl-1,2,3,4-tetrahydroisoquinoline-2-carboxylate
;
_space_group_IT_number 4
_symmetry_cell_setting monoclinic
_symmetry_space_group_name_Hall 'P 2yb'
_symmetry_space_group_name_H-M 'P 1 21 1'
_atom_sites_solution_hydrogens geom
_atom_sites_solution_primary direct
_atom_sites_solution_secondary difmap
_audit_creation_method SHELXL-97
_cell_angle_alpha 90.00
_cell_angle_beta 92.0310(10)
_cell_angle_gamma 90.00
_cell_formula_units_Z 4
_cell_length_a 13.0338(5)
_cell_length_b 10.8079(2)
_cell_length_c 14.0431(5)
_cell_measurement_reflns_used 9418
_cell_measurement_temperature 173(2)
_cell_measurement_theta_max 27.87
_cell_measurement_theta_min 2.45
_cell_volume 1976.98(11)
_computing_cell_refinement 'DENZO-SMN (Otwinowski & Minor, 1997)'
_computing_data_collection 'COLLECT (Nonius, 2000)'
_computing_data_reduction 'DENZO-SMN (Otwinowski & Minor, 1997)'
_computing_molecular_graphics 'OLEX2 (Dolomanov <i>et al.</i>, 2009)'
_computing_publication_material 'SHELXL97 (Sheldrick, 2008)'
_computing_structure_refinement 'SHELXL97 (Sheldrick, 2008)'
_computing_structure_solution 'SHELXS97 (Sheldrick, 2008)'
_diffrn_ambient_temperature 173(2)
_diffrn_measured_fraction_theta_full 0.997
_diffrn_measured_fraction_theta_max 0.997
_diffrn_measurement_device_type 'Nonius KappaCCD'
_diffrn_measurement_method '1.2\% \f scans and \w scans'
_diffrn_radiation_monochromator graphite
_diffrn_radiation_source 'fine-focus sealed tube'
_diffrn_radiation_type MoK\a
_diffrn_radiation_wavelength 0.71073
_diffrn_reflns_av_R_equivalents 0.0136
_diffrn_reflns_av_sigmaI/netI 0.0221
_diffrn_reflns_limit_h_max 17
_diffrn_reflns_limit_h_min -17
_diffrn_reflns_limit_k_max 14
_diffrn_reflns_limit_k_min -14
_diffrn_reflns_limit_l_max 18
_diffrn_reflns_limit_l_min -18
_diffrn_reflns_number 9418
_diffrn_reflns_theta_full 27.87
_diffrn_reflns_theta_max 27.87
_diffrn_reflns_theta_min 2.45
_diffrn_standards_decay_% 0
_diffrn_standards_interval_count 0
_diffrn_standards_interval_time 0
_diffrn_standards_number 0
_exptl_absorpt_coefficient_mu 0.086
_exptl_absorpt_correction_type none
_exptl_crystal_colour colourless
_exptl_crystal_density_diffrn 1.298
_exptl_crystal_density_method 'not measured'
_exptl_crystal_description block
_exptl_crystal_F_000 816
_exptl_crystal_size_max 0.34
_exptl_crystal_size_mid 0.34
_exptl_crystal_size_min 0.23
_refine_diff_density_max 0.538
_refine_diff_density_min -0.568
_refine_ls_extinction_coef 0.046(3)
_refine_ls_extinction_expression Fc^*^=kFc[1+0.001xFc^2^\l^3^/sin(2\q)]^-1/4^
_refine_ls_extinction_method 'SHELXL97 (Sheldrick, 2008)'
_refine_ls_goodness_of_fit_ref 1.152
_refine_ls_hydrogen_treatment mixed
_refine_ls_matrix_type full
_refine_ls_number_parameters 532
_refine_ls_number_reflns 4958
_refine_ls_number_restraints 3
_refine_ls_restrained_S_all 1.151
_refine_ls_R_factor_all 0.0470
_refine_ls_R_factor_gt 0.0393
_refine_ls_shift/su_max 0.001
_refine_ls_shift/su_mean 0.000
_refine_ls_structure_factor_coef Fsqd
_refine_ls_weighting_details 'calc w=1/[\s^2^(Fo^2^)+(0.0622P)^2^] where P=(Fo^2^+2Fc^2^)/3'
_refine_ls_weighting_scheme calc
_refine_ls_wR_factor_gt 0.0917
_refine_ls_wR_factor_ref 0.0950
_reflns_number_gt 4347
_reflns_number_total 4958
_reflns_threshold_expression I>2sigma(I)
_cod_data_source_file hg5180.cif
_cod_data_source_block I
_cod_original_sg_symbol_H-M 'P 21'
_cod_database_code 2233870
_cod_database_fobs_code 2233870

loop_
_symmetry_equiv_pos_as_xyz
'x, y, z'
'-x, y+1/2, -z'

loop_
_atom_site_type_symbol
_atom_site_label
_atom_site_fract_x
_atom_site_fract_y
_atom_site_fract_z
_atom_site_U_iso_or_equiv
_atom_site_adp_type
_atom_site_calc_flag
_atom_site_refinement_flags
_atom_site_occupancy
_atom_site_symmetry_multiplicity
O O1A 0.52998(11) 0.38204(15) 0.11077(10) 0.0406(4) Uani d . 1 1
O O2A 0.29082(11) 0.58944(14) -0.03510(10) 0.0403(4) Uani d . 1 1
O O3A 0.27453(11) 0.43269(13) 0.07094(10) 0.0361(3) Uani d . 1 1
N N1A 0.38659(12) 0.41285(15) -0.04295(11) 0.0293(3) Uani d . 1 1
N N2A 0.43006(11) 0.22263(14) 0.16104(10) 0.0271(3) Uani d D 1 1
H H2A 0.3726(11) 0.1696(17) 0.1431(14) 0.036(6) Uiso d D 1 1
C C1A 0.43931(15) 0.45372(19) -0.12855(14) 0.0327(4) Uani d . 1 1
H H1A1 0.5124 0.4710 -0.1122 0.039 Uiso calc R 1 1
H H1A2 0.4073 0.5307 -0.1537 0.039 Uiso calc R 1 1
C C2A 0.43120(14) 0.35392(19) -0.20221(13) 0.0303(4) Uani d . 1 1
C C3A 0.40204(16) 0.3749(2) -0.29716(14) 0.0376(5) Uani d . 1 1
H H3A 0.3880 0.4566 -0.3189 0.045 Uiso calc R 1 1
C C4A 0.39357(17) 0.2763(2) -0.35980(15) 0.0419(5) Uani d . 1 1
H H4A 0.3740 0.2907 -0.4247 0.050 Uiso calc R 1 1
C C5A 0.41327(16) 0.1573(2) -0.32889(14) 0.0386(5) Uani d . 1 1
H H5A 0.4069 0.0901 -0.3723 0.046 Uiso calc R 1 1
C C6A 0.44253(14) 0.1354(2) -0.23377(13) 0.0320(4) Uani d . 1 1
H H6A 0.4559 0.0535 -0.2122 0.038 Uiso calc R 1 1
C C7A 0.45189(13) 0.23411(19) -0.17097(12) 0.0283(4) Uani d . 1 1
C C8A 0.48319(14) 0.21942(18) -0.06702(12) 0.0292(4) Uani d . 1 1
H H8A1 0.5541 0.2504 -0.0562 0.035 Uiso calc R 1 1
H H8A2 0.4824 0.1306 -0.0499 0.035 Uiso calc R 1 1
C C9A 0.41022(14) 0.29101(18) -0.00241(12) 0.0265(4) Uani d . 1 1
H H9A 0.3451 0.2431 0.0034 0.032 Uiso calc R 1 1
C C10A 0.46280(14) 0.30510(17) 0.09645(12) 0.0275(4) Uani d . 1 1
C C11A 0.46730(14) 0.20560(18) 0.25604(12) 0.0285(4) Uani d . 1 1
C C12A 0.55769(15) 0.2588(2) 0.29217(14) 0.0376(5) Uani d . 1 1
H H12A 0.5975 0.3108 0.2533 0.045 Uiso calc R 1 1
C C13A 0.58892(17) 0.2347(2) 0.38603(15) 0.0444(5) Uani d . 1 1
H H13A 0.6505 0.2713 0.4110 0.053 Uiso calc R 1 1
C C14A 0.53305(17) 0.1593(2) 0.44374(14) 0.0431(5) Uani d . 1 1
H H14A 0.5557 0.1437 0.5076 0.052 Uiso calc R 1 1
C C15A 0.44321(17) 0.1067(2) 0.40710(14) 0.0418(5) Uani d . 1 1
H H15A 0.4040 0.0541 0.4460 0.050 Uiso calc R 1 1
C C16A 0.41032(15) 0.1303(2) 0.31416(13) 0.0351(4) Uani d . 1 1
H H16A 0.3481 0.0945 0.2899 0.042 Uiso calc R 1 1
C C17A 0.31546(14) 0.48742(19) -0.00535(13) 0.0303(4) Uani d . 1 1
C C18A 0.20156(17) 0.5056(2) 0.12288(15) 0.0445(5) Uani d . 1 1
H H18A 0.1320 0.4979 0.0928 0.053 Uiso calc R 1 1
H H18B 0.2215 0.5940 0.1227 0.053 Uiso calc R 1 1
C C19A 0.20244(16) 0.4573(2) 0.22276(15) 0.0376(5) Uani d . 1 1
C C20A 0.29385(17) 0.4508(2) 0.27638(16) 0.0448(5) Uani d . 1 1
H H20A 0.3562 0.4757 0.2490 0.054 Uiso calc R 1 1
C C21A 0.2948(2) 0.4084(3) 0.36910(17) 0.0517(6) Uani d . 1 1
H H21A 0.3577 0.4044 0.4052 0.062 Uiso calc R 1 1
C C22A 0.2051(2) 0.3718(3) 0.40947(17) 0.0554(6) Uani d . 1 1
H H22A 0.2060 0.3425 0.4733 0.066 Uiso calc R 1 1
C C23A 0.1148(2) 0.3778(3) 0.35762(17) 0.0528(6) Uani d . 1 1
H H23A 0.0528 0.3524 0.3854 0.063 Uiso calc R 1 1
C C24A 0.11304(18) 0.4206(2) 0.26446(17) 0.0448(5) Uani d . 1 1
H H24A 0.0497 0.4248 0.2290 0.054 Uiso calc R 1 1
O O1B 0.72563(11) 0.54812(14) -0.09056(10) 0.0384(3) Uani d . 1 1
O O2B 0.96842(10) 0.80430(13) 0.02030(9) 0.0331(3) Uani d . 1 1
O O3B 0.97586(10) 0.62280(13) -0.06036(9) 0.0312(3) Uani d . 1 1
N N1B 0.86643(11) 0.64064(15) 0.05632(10) 0.0278(3) Uani d . 1 1
N N2B 0.83736(12) 0.38701(15) -0.10304(11) 0.0280(3) Uani d D 1 1
H H2B 0.9045(7) 0.360(2) -0.0796(14) 0.035(6) Uiso d D 1 1
C C1B 0.82427(14) 0.70473(19) 0.13913(12) 0.0292(4) Uani d . 1 1
H H1B1 0.7513 0.7258 0.1253 0.035 Uiso calc R 1 1
H H1B2 0.8624 0.7827 0.1511 0.035 Uiso calc R 1 1
C C2B 0.83260(13) 0.6241(2) 0.22607(13) 0.0307(4) Uani d . 1 1
C C3B 0.86246(15) 0.6692(2) 0.31573(13) 0.0378(5) Uani d . 1 1
H H3B 0.8809 0.7538 0.3235 0.045 Uiso calc R 1 1
C C4B 0.86516(17) 0.5907(3) 0.39320(15) 0.0465(6) Uani d . 1 1
H H4B 0.8843 0.6216 0.4546 0.056 Uiso calc R 1 1
C C5B 0.84012(17) 0.4673(3) 0.38180(16) 0.0471(6) Uani d . 1 1
H H5B 0.8427 0.4136 0.4354 0.057 Uiso calc R 1 1
C C6B 0.81103(16) 0.4211(2) 0.29225(15) 0.0404(5) Uani d . 1 1
H H6B 0.7948 0.3359 0.2845 0.048 Uiso calc R 1 1
C C7B 0.80592(13) 0.5004(2) 0.21426(13) 0.0315(4) Uani d . 1 1
C C8B 0.77060(14) 0.46164(19) 0.11544(13) 0.0308(4) Uani d . 1 1
H H8B1 0.7011 0.4953 0.1011 0.037 Uiso calc R 1 1
H H8B2 0.7664 0.3703 0.1123 0.037 Uiso calc R 1 1
C C9B 0.84478(13) 0.50845(17) 0.04082(12) 0.0264(4) Uani d . 1 1
H H9B 0.9105 0.4611 0.0476 0.032 Uiso calc R 1 1
C C10B 0.79667(13) 0.48517(18) -0.05885(13) 0.0268(4) Uani d . 1 1
C C11B 0.80969(14) 0.33996(17) -0.19506(13) 0.0272(4) Uani d . 1 1
C C12B 0.71076(15) 0.3490(2) -0.23410(15) 0.0362(4) Uani d . 1 1
H H12B 0.6583 0.3880 -0.1997 0.043 Uiso calc R 1 1
C C13B 0.68944(16) 0.3003(2) -0.32388(16) 0.0437(5) Uani d . 1 1
H H13B 0.6219 0.3073 -0.3511 0.052 Uiso calc R 1 1
C C14B 0.76409(16) 0.2419(2) -0.37446(14) 0.0387(5) Uani d . 1 1
H H14B 0.7484 0.2095 -0.4362 0.046 Uiso calc R 1 1
C C15B 0.86218(15) 0.2309(2) -0.33438(14) 0.0374(5) Uani d . 1 1
H H15B 0.9141 0.1899 -0.3682 0.045 Uiso calc R 1 1
C C16B 0.88465(15) 0.27978(19) -0.24505(14) 0.0332(4) Uani d . 1 1
H H16B 0.9521 0.2720 -0.2177 0.040 Uiso calc R 1 1
C C17B 0.93931(13) 0.69790(18) 0.00696(12) 0.0258(4) Uani d . 1 1
C C18B 1.05654(15) 0.6733(2) -0.11746(13) 0.0341(4) Uani d . 1 1
H H18C 1.1244 0.6583 -0.0856 0.041 Uiso calc R 1 1
H H18D 1.0472 0.7637 -0.1251 0.041 Uiso calc R 1 1
C C19B 1.05156(15) 0.61123(18) -0.21351(13) 0.0326(4) Uani d . 1 1
C C20B 0.95807(17) 0.5933(2) -0.26206(14) 0.0387(5) Uani d . 1 1
H H20B 0.8960 0.6143 -0.2325 0.046 Uiso calc R 1 1
C C21B 0.95489(19) 0.5449(2) -0.35342(15) 0.0463(5) Uani d . 1 1
H H21B 0.8906 0.5319 -0.3859 0.056 Uiso calc R 1 1
C C22B 1.0445(2) 0.5156(3) -0.39740(16) 0.0524(6) Uani d . 1 1
H H22B 1.0422 0.4838 -0.4605 0.063 Uiso calc R 1 1
C C23B 1.1380(2) 0.5328(3) -0.34923(18) 0.0543(6) Uani d . 1 1
H H23B 1.1999 0.5130 -0.3794 0.065 Uiso calc R 1 1
C C24B 1.14128(18) 0.5788(2) -0.25690(16) 0.0442(5) Uani d . 1 1
H H24B 1.2054 0.5881 -0.2234 0.053 Uiso calc R 1 1

loop_
_atom_site_aniso_label
_atom_site_aniso_U_11
_atom_site_aniso_U_22
_atom_site_aniso_U_33
_atom_site_aniso_U_12
_atom_site_aniso_U_13
_atom_site_aniso_U_23
O1A 0.0425(8) 0.0410(8) 0.0379(8) -0.0185(7) -0.0053(6) 0.0001(7)
O2A 0.0396(8) 0.0343(8) 0.0468(8) 0.0089(6) 0.0009(6) 0.0023(7)
O3A 0.0377(8) 0.0349(7) 0.0362(7) 0.0066(6) 0.0100(6) 0.0001(6)
N1A 0.0309(8) 0.0277(8) 0.0296(8) 0.0016(6) 0.0033(6) 0.0015(6)
N2A 0.0261(7) 0.0283(8) 0.0267(7) -0.0031(6) -0.0026(6) -0.0015(6)
C1A 0.0318(9) 0.0300(10) 0.0369(10) -0.0014(8) 0.0071(8) 0.0061(8)
C2A 0.0227(9) 0.0369(10) 0.0317(9) -0.0011(8) 0.0053(7) 0.0047(8)
C3A 0.0330(10) 0.0470(12) 0.0330(10) 0.0055(9) 0.0055(8) 0.0112(9)
C4A 0.0368(11) 0.0620(15) 0.0269(10) 0.0019(10) 0.0009(8) 0.0073(9)
C5A 0.0359(11) 0.0520(13) 0.0281(9) -0.0042(10) 0.0040(8) -0.0061(9)
C6A 0.0292(9) 0.0362(10) 0.0310(9) -0.0017(8) 0.0069(7) -0.0010(8)
C7A 0.0219(8) 0.0354(10) 0.0278(9) 0.0001(8) 0.0050(7) 0.0018(8)
C8A 0.0290(9) 0.0307(10) 0.0276(9) 0.0032(8) -0.0014(7) 0.0005(8)
C9A 0.0272(9) 0.0263(9) 0.0258(8) -0.0006(7) -0.0003(7) -0.0005(7)
C10A 0.0276(9) 0.0260(9) 0.0290(9) -0.0007(7) 0.0003(7) -0.0033(7)
C11A 0.0297(9) 0.0299(9) 0.0259(8) 0.0028(8) 0.0007(7) -0.0029(7)
C12A 0.0331(10) 0.0456(12) 0.0339(10) -0.0074(9) -0.0034(8) 0.0026(9)
C13A 0.0401(11) 0.0568(14) 0.0354(11) -0.0064(11) -0.0091(9) -0.0029(10)
C14A 0.0485(13) 0.0555(14) 0.0251(9) 0.0025(11) -0.0023(8) -0.0030(9)
C15A 0.0470(12) 0.0497(13) 0.0292(9) -0.0031(11) 0.0065(8) 0.0003(9)
C16A 0.0339(10) 0.0395(11) 0.0318(9) -0.0058(9) 0.0005(7) -0.0024(8)
C17A 0.0279(9) 0.0301(10) 0.0328(9) -0.0003(8) -0.0024(7) -0.0018(8)
C18A 0.0420(12) 0.0477(13) 0.0445(12) 0.0145(10) 0.0128(9) -0.0019(11)
C19A 0.0381(11) 0.0344(11) 0.0408(11) 0.0050(9) 0.0088(8) -0.0091(9)
C20A 0.0340(11) 0.0525(14) 0.0483(12) 0.0062(10) 0.0069(9) -0.0081(10)
C21A 0.0509(14) 0.0598(15) 0.0444(12) 0.0135(12) 0.0005(10) -0.0093(12)
C22A 0.0738(18) 0.0526(15) 0.0406(12) 0.0127(13) 0.0136(12) -0.0051(11)
C23A 0.0530(14) 0.0539(15) 0.0530(14) -0.0052(12) 0.0228(12) -0.0081(12)
C24A 0.0379(11) 0.0492(13) 0.0478(12) -0.0010(10) 0.0071(9) -0.0114(11)
O1B 0.0355(8) 0.0372(8) 0.0418(8) 0.0137(6) -0.0108(6) -0.0076(6)
O2B 0.0318(7) 0.0322(7) 0.0351(7) -0.0066(6) -0.0020(5) -0.0033(6)
O3B 0.0314(7) 0.0310(7) 0.0315(6) -0.0041(6) 0.0074(5) -0.0031(6)
N1B 0.0278(7) 0.0276(8) 0.0278(7) -0.0016(6) 0.0013(6) -0.0023(6)
N2B 0.0245(7) 0.0296(8) 0.0298(7) 0.0036(6) -0.0023(6) -0.0009(7)
C1B 0.0251(9) 0.0343(10) 0.0282(9) 0.0038(8) 0.0002(7) -0.0041(8)
C2B 0.0208(8) 0.0412(11) 0.0304(9) 0.0020(8) 0.0020(7) -0.0014(8)
C3B 0.0292(10) 0.0521(13) 0.0319(10) -0.0004(9) -0.0005(8) -0.0035(9)
C4B 0.0402(12) 0.0689(16) 0.0303(10) -0.0015(11) -0.0028(9) -0.0006(11)
C5B 0.0406(12) 0.0653(16) 0.0355(11) 0.0028(11) 0.0018(9) 0.0143(11)
C6B 0.0341(11) 0.0471(13) 0.0405(11) 0.0006(10) 0.0076(9) 0.0088(10)
C7B 0.0207(8) 0.0429(11) 0.0312(9) 0.0014(8) 0.0036(7) 0.0012(8)
C8B 0.0259(9) 0.0327(10) 0.0340(9) -0.0033(8) 0.0025(7) 0.0003(8)
C9B 0.0235(8) 0.0255(9) 0.0301(9) 0.0010(7) 0.0004(7) 0.0002(7)
C10B 0.0221(8) 0.0275(9) 0.0308(9) -0.0004(7) 0.0003(7) 0.0006(7)
C11B 0.0273(9) 0.0229(8) 0.0311(9) -0.0004(7) -0.0010(7) 0.0005(7)
C12B 0.0268(10) 0.0383(11) 0.0433(11) 0.0022(8) -0.0023(8) -0.0081(9)
C13B 0.0324(11) 0.0472(13) 0.0504(13) 0.0009(10) -0.0117(9) -0.0095(11)
C14B 0.0428(11) 0.0390(11) 0.0338(10) -0.0017(9) -0.0062(8) -0.0077(9)
C15B 0.0358(10) 0.0391(12) 0.0373(10) 0.0026(9) 0.0028(8) -0.0064(9)
C16B 0.0271(9) 0.0358(11) 0.0364(10) 0.0034(8) -0.0022(8) -0.0028(8)
C17B 0.0216(8) 0.0307(9) 0.0248(8) -0.0003(7) -0.0043(6) -0.0002(7)
C18B 0.0282(9) 0.0408(11) 0.0336(9) -0.0074(8) 0.0069(8) -0.0003(8)
C19B 0.0376(10) 0.0288(9) 0.0316(9) -0.0012(8) 0.0038(8) 0.0048(8)
C20B 0.0391(11) 0.0431(12) 0.0342(10) -0.0024(9) 0.0051(8) 0.0045(9)
C21B 0.0564(14) 0.0485(13) 0.0335(11) -0.0035(11) -0.0051(10) 0.0023(10)
C22B 0.0716(16) 0.0538(15) 0.0320(11) 0.0096(13) 0.0053(11) -0.0044(10)
C23B 0.0538(14) 0.0630(16) 0.0468(13) 0.0187(13) 0.0120(11) -0.0046(12)
C24B 0.0419(12) 0.0506(13) 0.0405(11) 0.0070(10) 0.0054(9) 0.0003(10)

loop_
_atom_type_symbol
_atom_type_description
_atom_type_scat_dispersion_real
_atom_type_scat_dispersion_imag
_atom_type_scat_source
C C 0.0033 0.0000 'International Tables Vol C Tables 4.2.6.8 and 6.1.1.4'
H H 0.0000 0.0000 'International Tables Vol C Tables 4.2.6.8 and 6.1.1.4'
N N 0.0061 0.0000 'International Tables Vol C Tables 4.2.6.8 and 6.1.1.4'
O O 0.0106 0.0000 'International Tables Vol C Tables 4.2.6.8 and 6.1.1.4'

loop_
_geom_angle_atom_site_label_1
_geom_angle_atom_site_label_2
_geom_angle_atom_site_label_3
_geom_angle
C17A O3A C18A 116.42(16)
C17A N1A C9A 121.54(15)
C17A N1A C1A 119.13(16)
C9A N1A C1A 119.31(15)
C10A N2A C11A 127.77(15)
C10A N2A H2A 118.3(13)
C11A N2A H2A 113.9(13)
N1A C1A C2A 108.94(15)
N1A C1A H1A1 109.9
C2A C1A H1A1 109.9
N1A C1A H1A2 109.9
C2A C1A H1A2 109.9
H1A1 C1A H1A2 108.3
C7A C2A C3A 119.81(19)
C7A C2A C1A 116.44(16)
C3A C2A C1A 123.73(19)
C4A C3A C2A 119.8(2)
C4A C3A H3A 120.1
C2A C3A H3A 120.1
C5A C4A C3A 120.58(18)
C5A C4A H4A 119.7
C3A C4A H4A 119.7
C4A C5A C6A 120.0(2)
C4A C5A H5A 120.0
C6A C5A H5A 120.0
C7A C6A C5A 119.5(2)
C7A C6A H6A 120.2
C5A C6A H6A 120.2
C6A C7A C2A 120.27(17)
C6A C7A C8A 123.26(18)
C2A C7A C8A 116.46(17)
C7A C8A C9A 111.36(14)
C7A C8A H8A1 109.4
C9A C8A H8A1 109.4
C7A C8A H8A2 109.4
C9A C8A H8A2 109.4
H8A1 C8A H8A2 108.0
N1A C9A C10A 110.12(15)
N1A C9A C8A 110.34(14)
C10A C9A C8A 108.46(14)
N1A C9A H9A 109.3
C10A C9A H9A 109.3
C8A C9A H9A 109.3
O1A C10A N2A 125.53(16)
O1A C10A C9A 120.82(17)
N2A C10A C9A 113.60(15)
C16A C11A C12A 119.50(17)
C16A C11A N2A 117.26(16)
C12A C11A N2A 123.23(17)
C13A C12A C11A 118.97(19)
C13A C12A H12A 120.5
C11A C12A H12A 120.5
C14A C13A C12A 121.7(2)
C14A C13A H13A 119.1
C12A C13A H13A 119.1
C13A C14A C15A 118.88(19)
C13A C14A H14A 120.6
C15A C14A H14A 120.6
C16A C15A C14A 120.3(2)
C16A C15A H15A 119.8
C14A C15A H15A 119.8
C15A C16A C11A 120.60(18)
C15A C16A H16A 119.7
C11A C16A H16A 119.7
O2A C17A N1A 125.63(18)
O2A C17A O3A 124.19(18)
N1A C17A O3A 110.18(16)
O3A C18A C19A 107.33(17)
O3A C18A H18A 110.2
C19A C18A H18A 110.2
O3A C18A H18B 110.2
C19A C18A H18B 110.2
H18A C18A H18B 108.5
C24A C19A C20A 118.5(2)
C24A C19A C18A 121.3(2)
C20A C19A C18A 120.2(2)
C21A C20A C19A 120.5(2)
C21A C20A H20A 119.8
C19A C20A H20A 119.8
C22A C21A C20A 120.4(2)
C22A C21A H21A 119.8
C20A C21A H21A 119.8
C23A C22A C21A 119.8(2)
C23A C22A H22A 120.1
C21A C22A H22A 120.1
C22A C23A C24A 120.3(2)
C22A C23A H23A 119.9
C24A C23A H23A 119.9
C19A C24A C23A 120.7(2)
C19A C24A H24A 119.7
C23A C24A H24A 119.7
C17B O3B C18B 116.29(15)
C17B N1B C9B 120.36(15)
C17B N1B C1B 118.62(15)
C9B N1B C1B 119.83(15)
C10B N2B C11B 127.47(16)
C10B N2B H2B 116.6(13)
C11B N2B H2B 113.4(13)
N1B C1B C2B 110.49(16)
N1B C1B H1B1 109.6
C2B C1B H1B1 109.6
N1B C1B H1B2 109.6
C2B C1B H1B2 109.6
H1B1 C1B H1B2 108.1
C7B C2B C3B 120.36(19)
C7B C2B C1B 116.80(17)
C3B C2B C1B 122.81(19)
C4B C3B C2B 119.7(2)
C4B C3B H3B 120.1
C2B C3B H3B 120.1
C3B C4B C5B 120.2(2)
C3B C4B H4B 119.9
C5B C4B H4B 119.9
C4B C5B C6B 120.4(2)
C4B C5B H5B 119.8
C6B C5B H5B 119.8
C7B C6B C5B 119.6(2)
C7B C6B H6B 120.2
C5B C6B H6B 120.2
C2B C7B C6B 119.61(19)
C2B C7B C8B 116.40(17)
C6B C7B C8B 124.0(2)
C7B C8B C9B 110.96(15)
C7B C8B H8B1 109.4
C9B C8B H8B1 109.4
C7B C8B H8B2 109.4
C9B C8B H8B2 109.4
H8B1 C8B H8B2 108.0
N1B C9B C10B 111.37(15)
N1B C9B C8B 109.93(15)
C10B C9B C8B 108.76(14)
N1B C9B H9B 108.9
C10B C9B H9B 108.9
C8B C9B H9B 108.9
O1B C10B N2B 125.23(17)
O1B C10B C9B 121.45(17)
N2B C10B C9B 113.24(15)
C16B C11B C12B 119.69(17)
C16B C11B N2B 117.85(16)
C12B C11B N2B 122.43(17)
C13B C12B C11B 119.14(19)
C13B C12B H12B 120.4
C11B C12B H12B 120.4
C14B C13B C12B 121.37(19)
C14B C13B H13B 119.3
C12B C13B H13B 119.3
C13B C14B C15B 119.25(19)
C13B C14B H14B 120.4
C15B C14B H14B 120.4
C16B C15B C14B 119.96(19)
C16B C15B H15B 120.0
C14B C15B H15B 120.0
C15B C16B C11B 120.56(18)
C15B C16B H16B 119.7
C11B C16B H16B 119.7
O2B C17B O3B 123.98(17)
O2B C17B N1B 125.03(17)
O3B C17B N1B 110.99(15)
O3B C18B C19B 108.59(15)
O3B C18B H18C 110.0
C19B C18B H18C 110.0
O3B C18B H18D 110.0
C19B C18B H18D 110.0
H18C C18B H18D 108.4
C24B C19B C20B 119.29(19)
C24B C19B C18B 119.83(18)
C20B C19B C18B 120.75(18)
C21B C20B C19B 120.3(2)
C21B C20B H20B 119.8
C19B C20B H20B 119.8
C22B C21B C20B 120.3(2)
C22B C21B H21B 119.9
C20B C21B H21B 119.9
C21B C22B C23B 119.7(2)
C21B C22B H22B 120.2
C23B C22B H22B 120.2
C22B C23B C24B 120.1(2)
C22B C23B H23B 119.9
C24B C23B H23B 119.9
C19B C24B C23B 120.2(2)
C19B C24B H24B 119.9
C23B C24B H24B 119.9

loop_
_geom_bond_atom_site_label_1
_geom_bond_atom_site_label_2
_geom_bond_distance
O1A C10A 1.219(2)
O2A C17A 1.218(2)
O3A C17A 1.350(2)
O3A C18A 1.452(2)
N1A C17A 1.350(2)
N1A C9A 1.463(2)
N1A C1A 1.473(2)
N2A C10A 1.352(2)
N2A C11A 1.415(2)
N2A H2A 0.969(2)
C1A C2A 1.496(3)
C1A H1A1 0.9900
C1A H1A2 0.9900
C2A C7A 1.390(3)
C2A C3A 1.392(3)
C3A C4A 1.384(3)
C3A H3A 0.9500
C4A C5A 1.379(4)
C4A H4A 0.9500
C5A C6A 1.396(3)
C5A H5A 0.9500
C6A C7A 1.387(3)
C6A H6A 0.9500
C7A C8A 1.510(2)
C8A C9A 1.545(2)
C8A H8A1 0.9900
C8A H8A2 0.9900
C9A C10A 1.534(2)
C9A H9A 1.0000
C11A C16A 1.387(3)
C11A C12A 1.391(3)
C12A C13A 1.390(3)
C12A H12A 0.9500
C13A C14A 1.376(3)
C13A H13A 0.9500
C14A C15A 1.385(3)
C14A H14A 0.9500
C15A C16A 1.383(3)
C15A H15A 0.9500
C16A H16A 0.9500
C18A C19A 1.497(3)
C18A H18A 0.9900
C18A H18B 0.9900
C19A C24A 1.381(3)
C19A C20A 1.388(3)
C20A C21A 1.380(3)
C20A H20A 0.9500
C21A C22A 1.375(4)
C21A H21A 0.9500
C22A C23A 1.363(4)
C22A H22A 0.9500
C23A C24A 1.387(3)
C23A H23A 0.9500
C24A H24A 0.9500
O1B C10B 1.220(2)
O2B C17B 1.223(2)
O3B C17B 1.346(2)
O3B C18B 1.451(2)
N1B C17B 1.346(2)
N1B C9B 1.471(2)
N1B C1B 1.476(2)
N2B C10B 1.347(2)
N2B C11B 1.423(2)
N2B H2B 0.969(2)
C1B C2B 1.501(3)
C1B H1B1 0.9900
C1B H1B2 0.9900
C2B C7B 1.390(3)
C2B C3B 1.393(3)
C3B C4B 1.380(3)
C3B H3B 0.9500
C4B C5B 1.381(4)
C4B H4B 0.9500
C5B C6B 1.393(3)
C5B H5B 0.9500
C6B C7B 1.390(3)
C6B H6B 0.9500
C7B C8B 1.506(3)
C8B C9B 1.536(2)
C8B H8B1 0.9900
C8B H8B2 0.9900
C9B C10B 1.534(2)
C9B H9B 1.0000
C11B C16B 1.385(3)
C11B C12B 1.386(3)
C12B C13B 1.385(3)
C12B H12B 0.9500
C13B C14B 1.378(3)
C13B H13B 0.9500
C14B C15B 1.384(3)
C14B H14B 0.9500
C15B C16B 1.383(3)
C15B H15B 0.9500
C16B H16B 0.9500
C18B C19B 1.505(3)
C18B H18C 0.9900
C18B H18D 0.9900
C19B C24B 1.383(3)
C19B C20B 1.389(3)
C20B C21B 1.385(3)
C20B H20B 0.9500
C21B C22B 1.378(4)
C21B H21B 0.9500
C22B C23B 1.384(4)
C22B H22B 0.9500
C23B C24B 1.388(3)
C23B H23B 0.9500
C24B H24B 0.9500

loop_
_geom_hbond_atom_site_label_D
_geom_hbond_atom_site_label_H
_geom_hbond_atom_site_label_A
_geom_hbond_site_symmetry_A
_geom_hbond_distance_DH
_geom_hbond_distance_HA
_geom_hbond_distance_DA
_geom_hbond_angle_DHA
N2A H2A O1B 2_645 0.968(12) 1.971(13) 2.9213(16) 166.6(12)
N2B H2B O2B 2_745 0.969(12) 1.923(12) 2.8904(16) 176.1(13)

loop_
_geom_torsion_atom_site_label_1
_geom_torsion_atom_site_label_2
_geom_torsion_atom_site_label_3
_geom_torsion_atom_site_label_4
_geom_torsion
C17A N1A C1A C2A -128.16(18)
C9A N1A C1A C2A 50.0(2)
N1A C1A C2A C7A -45.8(2)
N1A C1A C2A C3A 132.42(19)
C7A C2A C3A C4A 0.2(3)
C1A C2A C3A C4A -178.02(19)
C2A C3A C4A C5A 0.3(3)
C3A C4A C5A C6A -0.3(3)
C4A C5A C6A C7A -0.2(3)
C5A C6A C7A C2A 0.7(3)
C5A C6A C7A C8A -179.92(17)
C3A C2A C7A C6A -0.7(3)
C1A C2A C7A C6A 177.64(16)
C3A C2A C7A C8A 179.90(16)
C1A C2A C7A C8A -1.8(2)
C6A C7A C8A C9A -131.58(18)
C2A C7A C8A C9A 47.8(2)
C17A N1A C9A C10A -67.8(2)
C1A N1A C9A C10A 114.07(17)
C17A N1A C9A C8A 172.49(16)
C1A N1A C9A C8A -5.6(2)
C7A C8A C9A N1A -42.5(2)
C7A C8A C9A C10A -163.24(15)
C11A N2A C10A O1A -1.8(3)
C11A N2A C10A C9A 175.61(16)
N1A C9A C10A O1A -43.4(2)
C8A C9A C10A O1A 77.4(2)
N1A C9A C10A N2A 139.05(16)
C8A C9A C10A N2A -100.12(18)
C10A N2A C11A C16A 169.06(18)
C10A N2A C11A C12A -12.0(3)
C16A C11A C12A C13A 0.1(3)
N2A C11A C12A C13A -178.81(19)
C11A C12A C13A C14A 0.3(4)
C12A C13A C14A C15A -0.3(4)
C13A C14A C15A C16A -0.3(4)
C14A C15A C16A C11A 0.8(3)
C12A C11A C16A C15A -0.7(3)
N2A C11A C16A C15A 178.33(19)
C9A N1A C17A O2A -179.46(17)
C1A N1A C17A O2A -1.3(3)
C9A N1A C17A O3A 0.5(2)
C1A N1A C17A O3A 178.60(15)
C18A O3A C17A O2A -4.1(3)
C18A O3A C17A N1A 175.97(16)
C17A O3A C18A C19A -154.89(17)
O3A C18A C19A C24A -126.1(2)
O3A C18A C19A C20A 55.3(3)
C24A C19A C20A C21A 0.1(4)
C18A C19A C20A C21A 178.8(2)
C19A C20A C21A C22A 0.1(4)
C20A C21A C22A C23A -0.1(4)
C21A C22A C23A C24A -0.1(4)
C20A C19A C24A C23A -0.3(3)
C18A C19A C24A C23A -179.0(2)
C22A C23A C24A C19A 0.3(4)
C17B N1B C1B C2B -126.23(17)
C9B N1B C1B C2B 41.4(2)
N1B C1B C2B C7B -43.7(2)
N1B C1B C2B C3B 138.19(18)
C7B C2B C3B C4B -0.2(3)
C1B C2B C3B C4B 177.83(18)
C2B C3B C4B C5B 1.1(3)
C3B C4B C5B C6B -0.6(4)
C4B C5B C6B C7B -0.9(3)
C3B C2B C7B C6B -1.2(3)
C1B C2B C7B C6B -179.39(17)
C3B C2B C7B C8B 177.60(17)
C1B C2B C7B C8B -0.6(2)
C5B C6B C7B C2B 1.8(3)
C5B C6B C7B C8B -176.95(18)
C2B C7B C8B C9B 48.4(2)
C6B C7B C8B C9B -132.84(19)
C17B N1B C9B C10B -67.7(2)
C1B N1B C9B C10B 124.96(16)
C17B N1B C9B C8B 171.73(15)
C1B N1B C9B C8B 4.3(2)
C7B C8B C9B N1B -48.7(2)
C7B C8B C9B C10B -170.89(16)
C11B N2B C10B O1B 2.6(3)
C11B N2B C10B C9B 179.40(16)
N1B C9B C10B O1B -47.3(2)
C8B C9B C10B O1B 74.0(2)
N1B C9B C10B N2B 135.71(16)
C8B C9B C10B N2B -102.99(18)
C10B N2B C11B C16B 151.23(19)
C10B N2B C11B C12B -30.9(3)
C16B C11B C12B C13B -1.7(3)
N2B C11B C12B C13B -179.6(2)
C11B C12B C13B C14B 0.8(4)
C12B C13B C14B C15B 0.5(4)
C13B C14B C15B C16B -0.9(3)
C14B C15B C16B C11B -0.1(3)
C12B C11B C16B C15B 1.4(3)
N2B C11B C16B C15B 179.33(19)
C18B O3B C17B O2B 1.7(2)
C18B O3B C17B N1B -178.90(14)
C9B N1B C17B O2B -173.78(17)
C1B N1B C17B O2B -6.2(3)
C9B N1B C17B O3B 6.8(2)
C1B N1B C17B O3B 174.36(14)
C17B O3B C18B C19B -152.18(16)
O3B C18B C19B C24B -140.1(2)
O3B C18B C19B C20B 44.1(3)
C24B C19B C20B C21B -0.8(3)
C18B C19B C20B C21B 175.0(2)
C19B C20B C21B C22B -0.8(4)
C20B C21B C22B C23B 1.1(4)
C21B C22B C23B C24B 0.3(4)
C20B C19B C24B C23B 2.2(4)
C18B C19B C24B C23B -173.7(2)
C22B C23B C24B C19B -1.9(4)

loop_
_cod_related_entry_id
_cod_related_entry_database
_cod_related_entry_code
1 ChemSpider 30657511
